data_2214290
loop_
_publ_author_name
'Kato, Masaru'
'Fujihara, Takashi'
'Yano, Daisaku'
'Nagasawa, Akira'

_publ_section_title
;
 5-Chloro-2-methylisothiazolin-3-one: intermolecular two-dimensional
 networks <i>via</i> unusual C---Cl&#x00B7;&#x00B7;&#x00B7;O=C
 interactions
;
_journal_coeditor_code LH2375
_journal_issue 7
_journal_name_full 'Acta Crystallographica Section E'
_journal_page_first o3097
_journal_page_last o3097
_journal_paper_doi 10.1107/S1600536807026025
_journal_volume 63
_journal_year 2007
_chemical_formula_iupac 'C4 H4 Cl N O S'
_chemical_formula_moiety 'C4 H4 Cl N O S'
_chemical_formula_sum 'C4 H4 Cl N O S'
_chemical_formula_weight 149.59
_chemical_name_systematic
;
5-Chloro-2-methylisothiazolin-3-one
;
_space_group_IT_number 14
_symmetry_cell_setting monoclinic
_symmetry_space_group_name_Hall '-P 2ybc'
_symmetry_space_group_name_H-M 'P 1 21/c 1'
_atom_sites_solution_hydrogens geom
_atom_sites_solution_primary direct
_atom_sites_solution_secondary difmap
_audit_creation_method SHELXL-97
_cell_angle_alpha 90.00
_cell_angle_beta 107.812(4)
_cell_angle_gamma 90.00
_cell_formula_units_Z 4
_cell_length_a 8.0290(16)
_cell_length_b 13.978(3)
_cell_length_c 5.7375(11)
_cell_measurement_reflns_used 824
_cell_measurement_temperature 173(2)
_cell_measurement_theta_max 24.82
_cell_measurement_theta_min 2.66
_cell_volume 613.1(2)
_computing_cell_refinement 'SAINT-W2K/NT (Bruker, 2003)'
_computing_data_collection 'SMART-W2K/NT (Bruker, 2003)'
_computing_data_reduction SAINT-W2K/NT
_computing_molecular_graphics 'ORTEP-3 for Windows (Farrugia, 1997)'
_computing_publication_material SHELXTL-NT
_computing_structure_refinement SHELXTL-NT
_computing_structure_solution 'SHELXTL-NT (Bruker, 2003)'
_diffrn_ambient_temperature 173(2)
_diffrn_detector_area_resol_mean 8.366
_diffrn_measured_fraction_theta_full 0.997
_diffrn_measured_fraction_theta_max 0.997
_diffrn_measurement_device_type 'Bruker SMART CCD area-detector'
_diffrn_measurement_method '\f and \w'
_diffrn_radiation_monochromator graphite
_diffrn_radiation_source 'fine-focus sealed tube'
_diffrn_radiation_type MoK\a
_diffrn_radiation_wavelength 0.71073
_diffrn_reflns_av_R_equivalents 0.0439
_diffrn_reflns_av_sigmaI/netI 0.0497
_diffrn_reflns_limit_h_max 10
_diffrn_reflns_limit_h_min -10
_diffrn_reflns_limit_k_max 18
_diffrn_reflns_limit_k_min -14
_diffrn_reflns_limit_l_max 7
_diffrn_reflns_limit_l_min -7
_diffrn_reflns_number 4451
_diffrn_reflns_theta_full 27.97
_diffrn_reflns_theta_max 27.97
_diffrn_reflns_theta_min 2.66
_diffrn_standards_decay_% 2
_diffrn_standards_interval_time 120
_diffrn_standards_number 29
_exptl_absorpt_coefficient_mu 0.855
_exptl_absorpt_correction_T_max 0.9270
_exptl_absorpt_correction_T_min 0.7260
_exptl_absorpt_correction_type multi-scan
_exptl_absorpt_process_details '(SADABS; Sheldrick 1996)'
_exptl_crystal_colour colorless
_exptl_crystal_density_diffrn 1.621
_exptl_crystal_density_method 'not measured'
_exptl_crystal_description needle
_exptl_crystal_F_000 304
_exptl_crystal_size_max 0.40
_exptl_crystal_size_mid 0.09
_exptl_crystal_size_min 0.09
_refine_diff_density_max 0.332
_refine_diff_density_min -0.266
_refine_ls_extinction_method none
_refine_ls_goodness_of_fit_ref 0.995
_refine_ls_hydrogen_treatment constr
_refine_ls_matrix_type full
_refine_ls_number_parameters 74
_refine_ls_number_reflns 1474
_refine_ls_number_restraints 0
_refine_ls_restrained_S_all 0.995
_refine_ls_R_factor_all 0.0598
_refine_ls_R_factor_gt 0.0436
_refine_ls_shift/su_max 0.001
_refine_ls_shift/su_mean 0.000
_refine_ls_structure_factor_coef Fsqd
_refine_ls_weighting_details 'calc w=1/[\s^2^(Fo^2^)+(0.0484P)^2^] where P=(Fo^2^+2Fc^2^)/3'
_refine_ls_weighting_scheme calc
_refine_ls_wR_factor_gt 0.0905
_refine_ls_wR_factor_ref 0.0976
_reflns_number_gt 1157
_reflns_number_total 1474
_reflns_threshold_expression I>2\s(I)
_cod_data_source_file lh2375.cif
_cod_data_source_block I
_cod_depositor_comments
;
The following automatic conversions were performed:
'_symmetry_cell_setting' value 'Monoclinic' changed to 'monoclinic'
according to '/home/saulius/struct/CIF-dictionaries/cif_core.dic'
dictionary named 'cif_core.dic' version 2.4.1 from 2010-06-29.

Automatic conversion script
Id: cif_fix_enum 1527 2010-12-29 10:47:43Z saulius 

The following automatic conversions were performed:

'_symmetry_cell_setting' value 'Monoclinic' changed to 'monoclinic'
according to /home/saulius/struct/CIF-dictionaries/cif_core.dic
dictionary named 'cif_core.dic' version 2.4.1 from 2010-06-29.

Automatic conversion script
Id: cif_fix_values 1715 2011-07-08 13:25:40Z adriana 
;
_cod_original_sg_symbol_H-M 'P 21/c'
_cod_database_code 2214290
_cod_database_fobs_code 2214290

loop_
_symmetry_equiv_pos_as_xyz
'x, y, z'
'-x, y+1/2, -z+1/2'
'-x, -y, -z'
'x, -y-1/2, z-1/2'

loop_
_atom_site_type_symbol
_atom_site_label
_atom_site_fract_x
_atom_site_fract_y
_atom_site_fract_z
_atom_site_U_iso_or_equiv
_atom_site_adp_type
_atom_site_calc_flag
_atom_site_refinement_flags
_atom_site_occupancy
C C1 0.5852(3) 0.59959(15) 0.8169(4) 0.0214(5) Uani d . 1
C C2 0.4002(3) 0.57570(16) 0.7183(4) 0.0222(5) Uani d . 1
H H1 0.3505 0.5427 0.5683 0.027 Uiso calc R 1
C C3 0.3088(3) 0.60554(16) 0.8631(4) 0.0229(5) Uani d . 1
C C4 0.7856(3) 0.66864(17) 1.2057(4) 0.0287(6) Uani d . 1
H H2A 0.8755 0.6419 1.1412 0.043 Uiso calc R 1
H H2B 0.7960 0.6397 1.3651 0.043 Uiso calc R 1
H H2C 0.8014 0.7380 1.2246 0.043 Uiso calc R 1
Cl Cl1 0.08933(8) 0.59406(5) 0.81908(12) 0.0338(2) Uani d . 1
N N1 0.6122(2) 0.64805(13) 1.0356(4) 0.0229(4) Uani d . 1
O O1 0.7041(2) 0.58234(11) 0.7303(3) 0.0289(4) Uani d . 1
S S1 0.43218(8) 0.66265(4) 1.12464(11) 0.02660(19) Uani d . 1

loop_
_atom_site_aniso_label
_atom_site_aniso_U_11
_atom_site_aniso_U_22
_atom_site_aniso_U_33
_atom_site_aniso_U_12
_atom_site_aniso_U_13
_atom_site_aniso_U_23
C1 0.0250(12) 0.0201(11) 0.0199(12) -0.0007(9) 0.0080(10) 0.0019(9)
C2 0.0236(12) 0.0230(12) 0.0192(12) -0.0016(9) 0.0051(10) -0.0019(9)
C3 0.0206(12) 0.0241(12) 0.0239(12) -0.0002(9) 0.0067(10) 0.0021(9)
C4 0.0272(14) 0.0339(14) 0.0231(13) -0.0033(11) 0.0049(11) -0.0032(10)
Cl1 0.0209(3) 0.0439(4) 0.0370(4) 0.0012(3) 0.0094(3) 0.0014(3)
N1 0.0209(10) 0.0271(11) 0.0210(10) -0.0021(8) 0.0069(8) -0.0039(8)
O1 0.0247(9) 0.0386(10) 0.0253(10) -0.0027(7) 0.0103(7) -0.0061(7)
S1 0.0271(3) 0.0308(4) 0.0248(3) -0.0009(3) 0.0123(3) -0.0056(2)

loop_
_atom_type_symbol
_atom_type_description
_atom_type_scat_dispersion_real
_atom_type_scat_dispersion_imag
_atom_type_scat_source
C C 0.0033 0.0016 'International Tables Vol C Tables 4.2.6.8 and 6.1.1.4'
H H 0.0000 0.0000 'International Tables Vol C Tables 4.2.6.8 and 6.1.1.4'
N N 0.0061 0.0033 'International Tables Vol C Tables 4.2.6.8 and 6.1.1.4'
O O 0.0106 0.0060 'International Tables Vol C Tables 4.2.6.8 and 6.1.1.4'
S S 0.1246 0.1234 'International Tables Vol C Tables 4.2.6.8 and 6.1.1.4'
Cl Cl 0.1484 0.1585 'International Tables Vol C Tables 4.2.6.8 and 6.1.1.4'

loop_
_geom_angle_atom_site_label_1
_geom_angle_atom_site_label_2
_geom_angle_atom_site_label_3
_geom_angle
_geom_angle_publ_flag
O1 C1 N1 122.5(2) n
O1 C1 C2 128.7(2) n
N1 C1 C2 108.8(2) n
C3 C2 C1 112.1(2) n
C3 C2 H1 123.9 no
C1 C2 H1 123.9 no
C2 C3 Cl1 128.16(19) n
C2 C3 S1 114.15(18) n
Cl1 C3 S1 117.69(14) n
N1 C4 H2A 109.5 no
N1 C4 H2B 109.5 no
H2A C4 H2B 109.5 no
N1 C4 H2C 109.5 no
H2A C4 H2C 109.5 no
H2B C4 H2C 109.5 no
C1 N1 C4 123.7(2) n
C1 N1 S1 115.04(16) n
C4 N1 S1 120.17(16) n
N1 S1 C3 89.86(10) n

loop_
_geom_bond_atom_site_label_1
_geom_bond_atom_site_label_2
_geom_bond_distance
_geom_bond_publ_flag
C1 O1 1.227(3) yes
C1 N1 1.383(3) yes
C1 C2 1.458(3) yes
C2 C3 1.332(3) yes
C2 H1 0.9500 no
C3 Cl1 1.710(2) yes
C3 S1 1.721(2) yes
C4 N1 1.464(3) yes
C4 H2A 0.9800 no
C4 H2B 0.9800 no
C4 H2C 0.9800 no
N1 S1 1.686(2) yes

loop_
_geom_torsion_atom_site_label_1
_geom_torsion_atom_site_label_2
_geom_torsion_atom_site_label_3
_geom_torsion_atom_site_label_4
_geom_torsion
_geom_torsion_publ_flag
O1 C1 C2 C3 179.8(2) no
N1 C1 C2 C3 -0.5(3) no
C1 C2 C3 Cl1 179.39(17) no
C1 C2 C3 S1 -0.4(3) no
O1 C1 N1 C4 -11.1(3) no
C2 C1 N1 C4 169.1(2) no
O1 C1 N1 S1 -178.96(17) no
C2 C1 N1 S1 1.3(2) no
C1 N1 S1 C3 -1.33(17) no
C4 N1 S1 C3 -169.62(18) no
C2 C3 S1 N1 0.99(19) no
Cl1 C3 S1 N1 -178.85(14) no

loop_
_cod_related_entry_id
_cod_related_entry_database
_cod_related_entry_code
1 ChemSpider 30800
